data_7236829
loop_
_publ_author_name
'Gong, Zhong-Liang'
'Zhong, Yu-Wu'
'Yao, Jiannian'

_publ_section_title
;
 Regulation of intra- and intermolecular Pt--Pt and \p--\p interactions of
 a U-shaped diplatinum complex to achieve pseudo-polymorphic emissions in
 solution and crystalline states
;
_journal_issue 29
_journal_name_full 'Journal of Materials Chemistry C'
_journal_page_first 7222
_journal_paper_doi 10.1039/C7TC02282D
_journal_volume 5
_journal_year 2017
_chemical_formula_moiety 'C35 H26 Cl2 N6 O Pt2, C6 H5 Cl, C6 H7 Cl'
_chemical_formula_sum 'C43 H0 Cl N0 O0 Pt2'
_chemical_formula_weight 942.06
_space_group_crystal_system triclinic
_space_group_IT_number 2
_space_group_name_Hall '-P 1'
_space_group_name_H-M_alt 'P -1'
_atom_sites_solution_hydrogens geom
_atom_sites_solution_primary direct
_audit_creation_date 2015-09-15
_audit_creation_method
;
Olex2 1.2
(compiled 2015.01.26 svn.r3150 for OlexSys, GUI svn.r4998)
;
_audit_update_record
;
2017-04-05 deposited with the CCDC.
2017-07-03 downloaded from the CCDC.
;
_cell_angle_alpha 66.28(3)
_cell_angle_beta 84.01(3)
_cell_angle_gamma 76.94(3)
_cell_formula_units_Z 2
_cell_length_a 8.5256(17)
_cell_length_b 16.023(3)
_cell_length_c 17.850(4)
_cell_measurement_reflns_used 8048
_cell_measurement_temperature 173.1500
_cell_measurement_theta_max 27.4855
_cell_measurement_theta_min 1.2463
_cell_volume 2174.4(10)
_computing_cell_refinement 'CrystalClear (Rigaku Inc., 2007)'
_computing_data_collection 'CrystalClear (Rigaku Inc., 2007)'
_computing_data_reduction 'CrystalClear (Rigaku Inc., 2007)'
_computing_molecular_graphics 'Olex2 (Dolomanov et al., 2009)'
_computing_publication_material 'Olex2 (Dolomanov et al., 2009)'
_computing_structure_refinement 'ShelXL (Sheldrick, 2008)'
_computing_structure_solution
;
????
;
_diffrn_ambient_temperature 173.1500
_diffrn_detector_area_resol_mean 28.5714
_diffrn_measured_fraction_theta_full 0.998
_diffrn_measured_fraction_theta_max 0.995
_diffrn_measurement_details
;
scan:
	Number of images: 360
	           Slice: -110.0000 - 70.0000
	     Image width: 0.5000
	        Exp time: 8.0000
	   Rotation axis: Omega
	           Omega: 0.0000
	             Chi: 45.0000
	             Phi: 180.0000
	             XTD: 40.0181
	          2theta: -20.2353
scan:
	Number of images: 360
	           Slice: -110.0000 - 70.0000
	     Image width: 0.5000
	        Exp time: 8.0000
	   Rotation axis: Omega
	           Omega: 0.0000
	             Chi: 45.0000
	             Phi: 270.0000
	             XTD: 40.0181
	          2theta: -20.2353
scan:
	Number of images: 330
	           Slice: -110.0000 - 55.0000
	     Image width: 0.5000
	        Exp time: 8.0000
	   Rotation axis: Omega
	           Omega: 0.0000
	             Chi: 45.0000
	             Phi: 0.0000
	             XTD: 40.0181
	          2theta: -20.2353
;
_diffrn_measurement_device
;
Saturn724+ (2x2 bin mode)
;
_diffrn_measurement_device_details
;
AFC10: Fixed Chi 2 circle
;
_diffrn_measurement_device_type 'multiwire proportional'
_diffrn_measurement_method dtprofit.ref
_diffrn_orient_matrix_type d*Trek
_diffrn_orient_matrix_UB_11 -0.0589
_diffrn_orient_matrix_UB_12 0.0826
_diffrn_orient_matrix_UB_13 -0.0650
_diffrn_orient_matrix_UB_21 -0.0044
_diffrn_orient_matrix_UB_22 0.0268
_diffrn_orient_matrix_UB_23 0.0641
_diffrn_orient_matrix_UB_31 0.0525
_diffrn_orient_matrix_UB_32 0.0139
_diffrn_orient_matrix_UB_33 -0.0282
_diffrn_radiation_detector CCD
_diffrn_radiation_monochromator Confocal
_diffrn_radiation_type MoK\a
_diffrn_radiation_wavelength 0.71073
_diffrn_reflns_av_R_equivalents 0.0566
_diffrn_reflns_av_unetI/netI 0.0547
_diffrn_reflns_Laue_measured_fraction_full 0.998
_diffrn_reflns_Laue_measured_fraction_max 0.995
_diffrn_reflns_limit_h_max 11
_diffrn_reflns_limit_h_min -11
_diffrn_reflns_limit_k_max 20
_diffrn_reflns_limit_k_min -20
_diffrn_reflns_limit_l_max 23
_diffrn_reflns_limit_l_min -23
_diffrn_reflns_number 28469
_diffrn_reflns_point_group_measured_fraction_full 0.998
_diffrn_reflns_point_group_measured_fraction_max 0.995
_diffrn_reflns_theta_full 25.242
_diffrn_reflns_theta_max 27.517
_diffrn_reflns_theta_min 1.246
_diffrn_source 'Rotating Anode'
_diffrn_source_current 24.0000
_diffrn_source_power 1.2000
_diffrn_source_voltage 50.0000
_exptl_absorpt_coefficient_mu 6.510
_exptl_absorpt_correction_T_max 1.0000
_exptl_absorpt_correction_T_min 0.5616
_exptl_absorpt_correction_type multi-scan
_exptl_crystal_colour red
_exptl_crystal_colour_primary red
_exptl_crystal_density_diffrn 1.439
_exptl_crystal_description rod
_exptl_crystal_F_000 862
_exptl_crystal_size_max 0.22
_exptl_crystal_size_mid 0.04
_exptl_crystal_size_min 0.04
_refine_diff_density_max 6.638
_refine_diff_density_min -2.501
_refine_diff_density_rms 0.339
_refine_ls_extinction_method none
_refine_ls_goodness_of_fit_ref 1.604
_refine_ls_hydrogen_treatment constr
_refine_ls_matrix_type full
_refine_ls_number_parameters 473
_refine_ls_number_reflns 9957
_refine_ls_number_restraints 0
_refine_ls_restrained_S_all 1.604
_refine_ls_R_factor_all 0.0775
_refine_ls_R_factor_gt 0.0721
_refine_ls_shift/su_max 0.272
_refine_ls_shift/su_mean 0.030
_refine_ls_structure_factor_coef Fsqd
_refine_ls_weighting_details 'w=1/[\s^2^(Fo^2^)+(0.1000P)^2^] where P=(Fo^2^+2Fc^2^)/3'
_refine_ls_weighting_scheme calc
_refine_ls_wR_factor_gt 0.2234
_refine_ls_wR_factor_ref 0.2286
_reflns_Friedel_coverage 0.000
_reflns_number_gt 9147
_reflns_number_total 9957
_reflns_threshold_expression 'I > 2\s(I)'
_cod_data_source_file c7tc02282d2.cif
_cod_data_source_block mx4090
_cod_original_cell_volume 2174.4(9)
_cod_database_code 7236829
_shelx_space_group_comment
;
The symmetry employed for this shelxl refinement is uniquely defined
by the following loop, which should always be used as a source of
symmetry information in preference to the above space-group names.
They are only intended as comments.
;
_diffrn_number_total 9957
_olex2_refinement_description
;
1. Fixed Uiso
 At 1.2 times of:
  All C(H) groups, All C(H,H) groups
 At 1.5 times of:
  All C(H,H,H) groups
2.a Ternary CH refined with riding coordinates:
 C47(H46B)
2.b Secondary CH2 refined with riding coordinates:
 C42(H42A,H42B)
2.c Aromatic/amide H refined with riding coordinates:
 C1(H1), C2(H2), C3(H3), C4(H4), C7(H7), C9(H9), C13(H13), C14(H14), C15(H15),
 C16(H16), C21(H21), C25(H25), C27(H27), C28(H28), C29(H29), C30(H30), C32(H32),
  C33(H33), C34(H34), C35(H35), C37(H37), C38(H38), C39(H39), C40(H40),
 C41(H41), C43(H43), C44(H44), C45(H45), C46(H46A)
2.d Idealised Me refined as rotating group:
 C17(H17A,H17B,H17C), C19(H19A,H19B,H19C)
;
_shelx_shelxl_version_number 2014/7
_olex2_submission_special_instructions 'No special instructions were received'

loop_
_space_group_symop_operation_xyz
'x, y, z'
'-x, -y, -z'

loop_
_atom_site_label
_atom_site_type_symbol
_atom_site_fract_x
_atom_site_fract_y
_atom_site_fract_z
_atom_site_U_iso_or_equiv
_atom_site_adp_type
_atom_site_occupancy
_atom_site_site_symmetry_order
_atom_site_calc_flag
_atom_site_refinement_flags_posn
Pt1 Pt 1.14134(4) 0.14824(2) 0.57856(2) 0.02570(15) Uani 1 1 d .
Pt2 Pt 0.36884(4) 0.28487(2) 0.57686(2) 0.02658(15) Uani 1 1 d .
Cl1 Cl 1.2485(3) 0.1364(2) 0.45285(15) 0.0388(6) Uani 1 1 d .
Cl2 Cl 0.2684(3) 0.40500(19) 0.44867(16) 0.0407(6) Uani 1 1 d .
O1 O 0.7537(9) 0.0245(7) 1.0169(4) 0.056(3) Uani 1 1 d .
N1 N 1.2833(9) 0.0330(6) 0.6603(5) 0.0284(17) Uani 1 1 d .
N2 N 0.9649(9) 0.2619(6) 0.5328(5) 0.0304(17) Uani 1 1 d .
N3 N 0.8039(10) 0.1411(7) 0.8978(5) 0.036(2) Uani 1 1 d .
N4 N 0.6974(10) 0.0191(6) 0.8969(5) 0.0350(19) Uani 1 1 d .
N5 N 0.2243(9) 0.3327(6) 0.6557(5) 0.0308(18) Uani 1 1 d .
N6 N 0.5470(9) 0.2085(6) 0.5328(5) 0.0287(17) Uani 1 1 d .
C1 C 1.4102(12) -0.0232(7) 0.6405(7) 0.034(2) Uani 1 1 d .
H1 H 1.4378 -0.0100 0.5857 0.041 Uiso 1 1 calc R
C2 C 1.4996(13) -0.0999(8) 0.7005(7) 0.042(3) Uani 1 1 d .
H2 H 1.5842 -0.1391 0.6864 0.050 Uiso 1 1 calc R
C3 C 1.4604(13) -0.1167(9) 0.7818(7) 0.046(3) Uani 1 1 d .
H3 H 1.5184 -0.1682 0.8227 0.055 Uiso 1 1 calc R
C4 C 1.3361(13) -0.0580(9) 0.8028(7) 0.040(3) Uani 1 1 d .
H4 H 1.3129 -0.0674 0.8573 0.048 Uiso 1 1 calc R
C5 C 1.2463(11) 0.0158(7) 0.7404(6) 0.031(2) Uani 1 1 d .
C6 C 1.1043(11) 0.0835(7) 0.7513(6) 0.0282(19) Uani 1 1 d .
C7 C 1.0273(11) 0.0830(8) 0.8246(6) 0.035(2) Uani 1 1 d .
H7 H 1.0668 0.0378 0.8745 0.042 Uiso 1 1 calc R
C8 C 0.8938(11) 0.1495(8) 0.8221(6) 0.030(2) Uani 1 1 d .
C9 C 0.8344(11) 0.2212(8) 0.7492(6) 0.032(2) Uani 1 1 d .
H9 H 0.7454 0.2670 0.7494 0.038 Uiso 1 1 calc R
C10 C 0.9116(11) 0.2227(7) 0.6757(6) 0.0274(19) Uani 1 1 d .
C11 C 1.0455(11) 0.1528(7) 0.6789(7) 0.032(2) Uani 1 1 d .
C12 C 0.8679(11) 0.2861(7) 0.5921(6) 0.027(2) Uani 1 1 d .
C13 C 0.7397(12) 0.3619(7) 0.5683(6) 0.032(2) Uani 1 1 d .
H13 H 0.6747 0.3782 0.6074 0.038 Uiso 1 1 calc R
C14 C 0.7096(12) 0.4129(7) 0.4858(6) 0.034(2) Uani 1 1 d .
H14 H 0.6260 0.4648 0.4697 0.041 Uiso 1 1 calc R
C15 C 0.8019(14) 0.3876(8) 0.4278(7) 0.035(2) Uani 1 1 d .
H15 H 0.7783 0.4197 0.3726 0.042 Uiso 1 1 calc R
C16 C 0.9330(13) 0.3118(7) 0.4538(6) 0.034(2) Uani 1 1 d .
H16 H 0.9994 0.2961 0.4147 0.040 Uiso 1 1 calc R
C17 C 0.8566(15) 0.1841(12) 0.9442(9) 0.062(4) Uani 1 1 d .
H17A H 0.9470 0.1428 0.9767 0.093 Uiso 1 1 calc GR
H17B H 0.7705 0.1974 0.9795 0.093 Uiso 1 1 calc GR
H17C H 0.8879 0.2409 0.9077 0.093 Uiso 1 1 calc GR
C18 C 0.7506(11) 0.0586(9) 0.9425(6) 0.040(3) Uani 1 1 d .
C19 C 0.6656(15) -0.0748(9) 0.9399(8) 0.057(4) Uani 1 1 d .
H19A H 0.7460 -0.1112 0.9807 0.086 Uiso 1 1 calc GR
H19B H 0.6690 -0.1034 0.9016 0.086 Uiso 1 1 calc GR
H19C H 0.5611 -0.0715 0.9657 0.086 Uiso 1 1 calc GR
C20 C 0.6131(12) 0.0752(8) 0.8207(6) 0.035(2) Uani 1 1 d .
C21 C 0.4761(11) 0.1436(7) 0.8229(6) 0.032(2) Uani 1 1 d .
H21 H 0.4377 0.1475 0.8724 0.038 Uiso 1 1 calc R
C22 C 0.4002(11) 0.2043(7) 0.7505(6) 0.029(2) Uani 1 1 d .
C23 C 0.4595(11) 0.1952(7) 0.6775(6) 0.030(2) Uani 1 1 d .
C24 C 0.5983(11) 0.1256(6) 0.6763(6) 0.0250(18) Uani 1 1 d .
C25 C 0.6717(12) 0.0657(8) 0.7489(6) 0.032(2) Uani 1 1 d .
H25 H 0.7601 0.0191 0.7496 0.038 Uiso 1 1 calc R
C26 C 0.2643(11) 0.2821(7) 0.7368(6) 0.031(2) Uani 1 1 d .
C27 C 0.1722(12) 0.3058(8) 0.7979(6) 0.040(3) Uani 1 1 d .
H27 H 0.1969 0.2709 0.8528 0.048 Uiso 1 1 calc R
C28 C 0.0469(14) 0.3800(9) 0.7766(7) 0.046(3) Uani 1 1 d .
H28 H -0.0117 0.3977 0.8167 0.056 Uiso 1 1 calc R
C29 C 0.0065(12) 0.4294(8) 0.6949(7) 0.040(2) Uani 1 1 d .
H29 H -0.0802 0.4796 0.6800 0.048 Uiso 1 1 calc R
C30 C 0.0956(11) 0.4035(7) 0.6361(6) 0.031(2) Uani 1 1 d .
H30 H 0.0663 0.4357 0.5815 0.037 Uiso 1 1 calc R
C31 C 0.6436(12) 0.1334(7) 0.5921(6) 0.030(2) Uani 1 1 d .
C32 C 0.7642(12) 0.0772(7) 0.5684(6) 0.032(2) Uani 1 1 d .
H32 H 0.8257 0.0261 0.6082 0.039 Uiso 1 1 calc R
C33 C 0.7975(13) 0.0937(7) 0.4880(6) 0.032(2) Uani 1 1 d .
H33 H 0.8822 0.0554 0.4729 0.038 Uiso 1 1 calc R
C34 C 0.7033(14) 0.1685(8) 0.4292(7) 0.038(3) Uani 1 1 d .
H34 H 0.7248 0.1812 0.3740 0.046 Uiso 1 1 calc R
C35 C 0.5765(12) 0.2246(7) 0.4531(6) 0.030(2) Uani 1 1 d .
H35 H 0.5113 0.2739 0.4135 0.036 Uiso 1 1 calc R
Cl3 Cl 0.936(2) 0.3749(12) -0.0039(11) 0.314(8) Uiso 1 1 d .
C36 C 0.979(5) 0.297(3) 0.103(3) 0.193(14) Uiso 1 1 d .
C37 C 1.071(5) 0.342(3) 0.134(3) 0.226(19) Uiso 1 1 d .
H37 H 1.1127 0.3954 0.1037 0.271 Uiso 1 1 calc R
C38 C 1.088(3) 0.283(2) 0.2291(19) 0.140(9) Uiso 1 1 d .
H38 H 1.1284 0.3058 0.2621 0.167 Uiso 1 1 calc R
C39 C 1.046(3) 0.2059(19) 0.2601(16) 0.122(8) Uiso 1 1 d .
H39 H 1.0628 0.1704 0.3156 0.147 Uiso 1 1 calc R
C40 C 0.974(2) 0.1701(13) 0.2148(12) 0.078(5) Uiso 1 1 d .
H40 H 0.9441 0.1125 0.2398 0.094 Uiso 1 1 calc R
C41 C 0.953(4) 0.214(3) 0.147(2) 0.166(12) Uiso 1 1 d .
H41 H 0.9116 0.1863 0.1182 0.199 Uiso 1 1 calc R
Cl4 Cl 0.5916(12) 0.6972(7) 0.0188(6) 0.176(3) Uiso 1 1 d .
C42 C 0.750(9) 0.506(6) 0.099(6) 0.57(7) Uiso 1 1 d .
H42A H 0.7519 0.4823 0.0562 0.685 Uiso 1 1 calc R
H42B H 0.8527 0.5191 0.1049 0.685 Uiso 1 1 calc R
C43 C 0.638(6) 0.453(3) 0.192(3) 0.241(19) Uiso 1 1 d .
H43 H 0.6859 0.3901 0.2162 0.289 Uiso 1 1 calc R
C44 C 0.505(5) 0.470(3) 0.243(3) 0.230(18) Uiso 1 1 d .
H44 H 0.4598 0.4223 0.2821 0.277 Uiso 1 1 calc R
C45 C 0.458(3) 0.548(2) 0.2324(17) 0.123(8) Uiso 1 1 d .
H45 H 0.3994 0.5631 0.2738 0.148 Uiso 1 1 calc R
C46 C 0.484(2) 0.6124(15) 0.1655(13) 0.093(6) Uiso 1 1 d .
H46A H 0.4492 0.6739 0.1599 0.112 Uiso 1 1 calc R
C47 C 0.554(3) 0.5957(19) 0.1072(17) 0.134(9) Uiso 1 1 d .
H46B H 0.4706 0.5769 0.0870 0.160 Uiso 1 1 calc R

loop_
_atom_site_aniso_label
_atom_site_aniso_U_11
_atom_site_aniso_U_22
_atom_site_aniso_U_33
_atom_site_aniso_U_23
_atom_site_aniso_U_13
_atom_site_aniso_U_12
Pt1 0.0254(2) 0.0330(2) 0.0226(2) -0.01376(17) 0.00409(14) -0.01008(16)
Pt2 0.0265(2) 0.0283(2) 0.0228(2) -0.00534(17) -0.00539(15) -0.00785(16)
Cl1 0.0473(14) 0.0457(15) 0.0275(13) -0.0197(12) 0.0091(10) -0.0115(12)
Cl2 0.0488(15) 0.0335(13) 0.0308(13) -0.0027(11) -0.0122(11) -0.0044(11)
O1 0.033(4) 0.102(7) 0.021(4) -0.015(4) -0.002(3) -0.003(4)
N1 0.023(4) 0.039(4) 0.028(4) -0.019(4) 0.003(3) -0.006(3)
N2 0.025(4) 0.041(5) 0.029(4) -0.014(4) 0.000(3) -0.015(3)
N3 0.026(4) 0.065(6) 0.020(4) -0.024(4) -0.002(3) -0.002(4)
N4 0.029(4) 0.042(5) 0.023(4) -0.004(4) -0.002(3) -0.004(4)
N5 0.024(4) 0.034(4) 0.029(4) -0.009(4) -0.004(3) -0.002(3)
N6 0.029(4) 0.032(4) 0.026(4) -0.009(4) -0.008(3) -0.008(3)
C1 0.034(5) 0.040(6) 0.034(5) -0.022(5) 0.016(4) -0.008(4)
C2 0.033(5) 0.045(6) 0.040(6) -0.015(5) -0.001(4) 0.003(5)
C3 0.032(5) 0.049(7) 0.044(7) -0.011(6) -0.006(5) 0.007(5)
C4 0.031(5) 0.064(8) 0.027(5) -0.023(5) 0.003(4) -0.005(5)
C5 0.026(5) 0.035(5) 0.033(5) -0.009(4) -0.002(4) -0.012(4)
C6 0.022(4) 0.035(5) 0.029(5) -0.016(4) 0.002(3) -0.004(4)
C7 0.018(4) 0.055(6) 0.030(5) -0.017(5) -0.002(4) -0.003(4)
C8 0.022(4) 0.049(6) 0.022(5) -0.016(4) 0.001(3) -0.011(4)
C9 0.016(4) 0.049(6) 0.036(6) -0.026(5) -0.002(4) 0.000(4)
C10 0.027(5) 0.034(5) 0.021(5) -0.011(4) 0.002(3) -0.006(4)
C11 0.020(4) 0.038(5) 0.044(6) -0.023(5) 0.004(4) -0.009(4)
C12 0.026(5) 0.032(5) 0.026(5) -0.010(4) -0.004(4) -0.009(4)
C13 0.028(5) 0.042(6) 0.030(5) -0.017(5) 0.004(4) -0.010(4)
C14 0.033(5) 0.037(5) 0.033(5) -0.014(5) 0.001(4) -0.007(4)
C15 0.043(6) 0.041(6) 0.025(5) -0.013(5) -0.005(4) -0.013(5)
C16 0.037(5) 0.032(5) 0.027(5) -0.007(4) 0.000(4) -0.006(4)
C17 0.042(7) 0.102(11) 0.063(9) -0.057(9) 0.006(6) -0.011(7)
C18 0.023(5) 0.069(8) 0.014(4) -0.011(5) 0.001(3) 0.010(5)
C19 0.051(7) 0.054(8) 0.039(6) 0.013(6) 0.004(5) -0.015(6)
C20 0.031(5) 0.044(6) 0.016(4) 0.000(4) -0.003(4) 0.003(4)
C21 0.024(4) 0.047(6) 0.019(4) -0.009(4) -0.001(3) -0.002(4)
C22 0.026(5) 0.033(5) 0.023(5) -0.005(4) -0.003(4) -0.005(4)
C23 0.020(4) 0.046(6) 0.027(5) -0.015(4) -0.003(3) -0.011(4)
C24 0.022(4) 0.021(4) 0.029(5) -0.005(4) -0.005(3) -0.005(3)
C25 0.032(5) 0.040(6) 0.023(5) -0.013(4) -0.003(4) -0.005(4)
C26 0.023(4) 0.039(5) 0.023(5) -0.005(4) 0.004(3) -0.007(4)
C27 0.029(5) 0.053(7) 0.024(5) -0.009(5) 0.000(4) 0.009(5)
C28 0.041(6) 0.048(7) 0.041(7) -0.013(6) 0.010(5) -0.006(5)
C29 0.026(5) 0.042(6) 0.048(6) -0.017(5) -0.004(4) 0.003(4)
C30 0.032(5) 0.032(5) 0.033(5) -0.014(4) -0.005(4) -0.011(4)
C31 0.026(5) 0.033(5) 0.028(5) -0.008(4) -0.004(4) -0.007(4)
C32 0.035(5) 0.034(5) 0.031(5) -0.010(4) -0.006(4) -0.014(4)
C33 0.041(5) 0.031(5) 0.024(5) -0.010(4) -0.001(4) -0.009(4)
C34 0.046(6) 0.049(7) 0.024(5) -0.014(5) 0.001(4) -0.020(5)
C35 0.035(5) 0.033(5) 0.027(5) -0.014(4) -0.009(4) -0.010(4)

loop_
_atom_type_symbol
_atom_type_description
_atom_type_scat_dispersion_real
_atom_type_scat_dispersion_imag
_atom_type_scat_source
C C 0.0033 0.0016 'International Tables Vol C Tables 4.2.6.8 and 6.1.1.4'
H H 0.0000 0.0000 'International Tables Vol C Tables 4.2.6.8 and 6.1.1.4'
Cl Cl 0.1484 0.1585 'International Tables Vol C Tables 4.2.6.8 and 6.1.1.4'
N N 0.0061 0.0033 'International Tables Vol C Tables 4.2.6.8 and 6.1.1.4'
O O 0.0106 0.0060 'International Tables Vol C Tables 4.2.6.8 and 6.1.1.4'
Pt Pt -1.7033 8.3905 'International Tables Vol C Tables 4.2.6.8 and 6.1.1.4'

loop_
_geom_angle_atom_site_label_1
_geom_angle_atom_site_label_2
_geom_angle_atom_site_label_3
_geom_angle
_geom_angle_site_symmetry_3
Cl1 Pt1 Pt2 94.72(7) 1_655
N1 Pt1 Pt2 93.0(2) 1_655
N1 Pt1 Cl1 99.9(2) .
N2 Pt1 Pt2 87.8(2) 1_655
N2 Pt1 Cl1 99.0(2) .
N2 Pt1 N1 161.0(3) .
C11 Pt1 Pt2 89.1(3) 1_655
C11 Pt1 Cl1 176.1(3) .
C11 Pt1 N1 80.2(4) .
C11 Pt1 N2 80.8(4) .
Cl2 Pt2 Pt1 94.01(8) 1_455
N5 Pt2 Pt1 94.3(2) 1_455
N5 Pt2 Cl2 99.6(2) .
N6 Pt2 Pt1 87.0(2) 1_455
N6 Pt2 Cl2 98.6(2) .
N6 Pt2 N5 161.5(3) .
C23 Pt2 Pt1 90.1(3) 1_455
C23 Pt2 Cl2 175.8(3) .
C23 Pt2 N5 80.6(4) .
C23 Pt2 N6 81.0(4) .
C1 N1 Pt1 125.5(7) .
C1 N1 C5 119.5(9) .
C5 N1 Pt1 115.0(6) .
C12 N2 Pt1 114.4(6) .
C16 N2 Pt1 126.0(7) .
C16 N2 C12 119.5(9) .
C8 N3 C17 114.9(9) .
C18 N3 C8 118.2(8) .
C18 N3 C17 116.3(10) .
C18 N4 C19 117.4(9) .
C18 N4 C20 121.8(9) .
C20 N4 C19 116.1(9) .
C26 N5 Pt2 113.7(6) .
C30 N5 Pt2 126.7(7) .
C30 N5 C26 119.5(8) .
C31 N6 Pt2 115.2(6) .
C35 N6 Pt2 125.3(7) .
C35 N6 C31 119.5(8) .
N1 C1 H1 119.4 .
N1 C1 C2 121.2(9) .
C2 C1 H1 119.4 .
C1 C2 H2 120.7 .
C1 C2 C3 118.7(10) .
C3 C2 H2 120.7 .
C2 C3 H3 119.7 .
C4 C3 C2 120.7(11) .
C4 C3 H3 119.7 .
C3 C4 H4 120.8 .
C5 C4 C3 118.3(10) .
C5 C4 H4 120.8 .
N1 C5 C4 121.5(9) .
N1 C5 C6 112.5(9) .
C4 C5 C6 125.9(9) .
C7 C6 C5 127.8(9) .
C11 C6 C5 113.5(9) .
C11 C6 C7 118.8(9) .
C6 C7 H7 120.3 .
C8 C7 C6 119.3(9) .
C8 C7 H7 120.3 .
C7 C8 N3 118.4(9) .
C7 C8 C9 122.4(9) .
C9 C8 N3 119.0(8) .
C8 C9 H9 120.7 .
C8 C9 C10 118.6(9) .
C10 C9 H9 120.7 .
C9 C10 C12 129.0(9) .
C11 C10 C9 118.4(9) .
C11 C10 C12 112.5(9) .
C6 C11 Pt1 118.6(7) .
C6 C11 C10 122.5(9) .
C10 C11 Pt1 118.7(8) .
N2 C12 C10 113.5(8) .
C13 C12 N2 119.9(9) .
C13 C12 C10 126.6(9) .
C12 C13 H13 120.3 .
C12 C13 C14 119.5(10) .
C14 C13 H13 120.3 .
C13 C14 H14 119.7 .
C15 C14 C13 120.6(10) .
C15 C14 H14 119.7 .
C14 C15 H15 120.7 .
C14 C15 C16 118.5(10) .
C16 C15 H15 120.8 .
N2 C16 C15 121.9(10) .
N2 C16 H16 119.0 .
C15 C16 H16 119.0 .
N3 C17 H17A 109.5 .
N3 C17 H17B 109.5 .
N3 C17 H17C 109.4 .
H17A C17 H17B 109.5 .
H17A C17 H17C 109.5 .
H17B C17 H17C 109.5 .
O1 C18 N3 121.1(11) .
O1 C18 N4 123.4(12) .
N4 C18 N3 115.5(8) .
N4 C19 H19A 109.4 .
N4 C19 H19B 109.5 .
N4 C19 H19C 109.5 .
H19A C19 H19B 109.5 .
H19A C19 H19C 109.5 .
H19B C19 H19C 109.5 .
C21 C20 N4 117.0(9) .
C25 C20 N4 120.5(9) .
C25 C20 C21 122.3(9) .
C20 C21 H21 120.5 .
C22 C21 C20 119.1(9) .
C22 C21 H21 120.5 .
C21 C22 C23 118.9(9) .
C21 C22 C26 129.1(9) .
C23 C22 C26 112.0(8) .
C22 C23 Pt2 119.2(7) .
C22 C23 C24 121.4(9) .
C24 C23 Pt2 119.1(7) .
C23 C24 C31 111.4(8) .
C25 C24 C23 118.9(9) .
C25 C24 C31 129.6(9) .
C20 C25 H25 120.3 .
C24 C25 C20 119.4(9) .
C24 C25 H25 120.3 .
N5 C26 C22 114.4(8) .
N5 C26 C27 119.8(9) .
C27 C26 C22 125.7(9) .
C26 C27 H27 120.1 .
C28 C27 C26 119.7(10) .
C28 C27 H27 120.1 .
C27 C28 H28 120.1 .
C27 C28 C29 119.8(11) .
C29 C28 H28 120.1 .
C28 C29 H29 120.2 .
C30 C29 C28 119.6(10) .
C30 C29 H29 120.2 .
N5 C30 C29 121.5(10) .
N5 C30 H30 119.2 .
C29 C30 H30 119.3 .
N6 C31 C24 113.2(8) .
C32 C31 N6 119.4(9) .
C32 C31 C24 127.4(9) .
C31 C32 H32 119.1 .
C31 C32 C33 121.8(10) .
C33 C32 H32 119.1 .
C32 C33 H33 120.5 .
C32 C33 C34 118.9(10) .
C34 C33 H33 120.6 .
C33 C34 H34 120.1 .
C35 C34 C33 119.7(10) .
C35 C34 H34 120.2 .
N6 C35 C34 120.7(9) .
N6 C35 H35 119.6 .
C34 C35 H35 119.7 .
C37 C36 Cl3 106(3) .
C41 C36 Cl3 132(4) .
C41 C36 C37 122(4) .
C36 C37 H37 126.6 .
C36 C37 C38 106(4) .
C38 C37 H37 126.9 .
C37 C38 H38 120.0 .
C39 C38 C37 120(3) .
C39 C38 H38 120.3 .
C38 C39 H39 118.5 .
C38 C39 C40 123(3) .
C40 C39 H39 118.3 .
C39 C40 H40 121.0 .
C41 C40 C39 118(3) .
C41 C40 H40 120.9 .
C36 C41 H41 115.8 .
C40 C41 C36 129(4) .
C40 C41 H41 115.2 .
H42A C42 H42B 113.7 .
C43 C42 H42A 116.5 .
C43 C42 H42B 117.1 .
C43 C42 C47 70(4) .
C47 C42 H42A 116.2 .
C47 C42 H42B 117.0 .
C42 C43 H43 107.7 .
C44 C43 C42 145(5) .
C44 C43 H43 107.8 .
C43 C44 H44 122.5 .
C45 C44 C43 115(5) .
C45 C44 H44 122.4 .
C44 C45 H45 119.3 .
C44 C45 C46 121(4) .
C46 C45 H45 119.5 .
C45 C46 H46A 119.1 .
C47 C46 C45 122(3) .
C47 C46 H46A 119.2 .
Cl4 C47 C42 98(3) .
Cl4 C47 H46B 102.0 .
C42 C47 H46B 102.3 .
C46 C47 Cl4 115(2) .
C46 C47 C42 133(4) .
C46 C47 H46B 101.8 .

loop_
_geom_bond_atom_site_label_1
_geom_bond_atom_site_label_2
_geom_bond_distance
_geom_bond_site_symmetry_2
Pt1 Pt2 3.2262(9) 1_655
Pt1 Cl1 2.396(2) .
Pt1 N1 2.048(8) .
Pt1 N2 2.017(8) .
Pt1 C11 1.912(10) .
Pt2 Pt1 3.2263(9) 1_455
Pt2 Cl2 2.407(3) .
Pt2 N5 2.040(8) .
Pt2 N6 2.027(8) .
Pt2 C23 1.898(10) .
O1 C18 1.217(12) .
N1 C1 1.356(12) .
N1 C5 1.359(12) .
N2 C12 1.399(13) .
N2 C16 1.333(13) .
N3 C8 1.454(11) .
N3 C17 1.429(15) .
N3 C18 1.392(15) .
N4 C18 1.375(15) .
N4 C19 1.463(15) .
N4 C20 1.449(12) .
N5 C26 1.380(12) .
N5 C30 1.347(12) .
N6 C31 1.399(12) .
N6 C35 1.346(12) .
C1 H1 0.9300 .
C1 C2 1.388(15) .
C2 H2 0.9300 .
C2 C3 1.384(16) .
C3 H3 0.9300 .
C3 C4 1.378(15) .
C4 H4 0.9300 .
C4 C5 1.391(15) .
C5 C6 1.486(13) .
C6 C7 1.400(13) .
C6 C11 1.372(14) .
C7 H7 0.9300 .
C7 C8 1.363(14) .
C8 C9 1.394(14) .
C9 H9 0.9300 .
C9 C10 1.399(13) .
C10 C11 1.394(13) .
C10 C12 1.457(13) .
C12 C13 1.389(14) .
C13 H13 0.9300 .
C13 C14 1.384(14) .
C14 H14 0.9300 .
C14 C15 1.371(15) .
C15 H15 0.9300 .
C15 C16 1.407(16) .
C16 H16 0.9300 .
C17 H17A 0.9600 .
C17 H17B 0.9600 .
C17 H17C 0.9600 .
C19 H19A 0.9600 .
C19 H19B 0.9600 .
C19 H19C 0.9600 .
C20 C21 1.418(13) .
C20 C25 1.381(13) .
C21 H21 0.9300 .
C21 C22 1.383(12) .
C22 C23 1.398(14) .
C22 C26 1.455(13) .
C23 C24 1.436(13) .
C24 C25 1.374(13) .
C24 C31 1.474(14) .
C25 H25 0.9300 .
C26 C27 1.405(13) .
C27 H27 0.9300 .
C27 C28 1.359(15) .
C28 H28 0.9300 .
C28 C29 1.388(16) .
C29 H29 0.9300 .
C29 C30 1.376(14) .
C30 H30 0.9300 .
C31 C32 1.358(15) .
C32 H32 0.9300 .
C32 C33 1.361(14) .
C33 H33 0.9300 .
C33 C34 1.382(15) .
C34 H34 0.9300 .
C34 C35 1.389(16) .
C35 H35 0.9300 .
Cl3 C36 1.83(4) .
C36 C37 1.45(5) .
C36 C41 1.30(4) .
C37 H37 0.9300 .
C37 C38 1.58(5) .
C38 H38 0.9300 .
C38 C39 1.26(3) .
C39 H39 0.9300 .
C39 C40 1.41(3) .
C40 H40 0.9300 .
C40 C41 1.14(3) .
C41 H41 0.9300 .
Cl4 C47 1.82(3) .
C42 H42A 0.9700 .
C42 H42B 0.9700 .
C42 C43 1.83(9) .
C42 C47 1.98(8) .
C43 H43 0.9300 .
C43 C44 1.42(5) .
C44 H44 0.9300 .
C44 C45 1.17(4) .
C45 H45 0.9300 .
C45 C46 1.26(3) .
C46 H46A 0.9300 .
C46 C47 1.24(3) .
C47 H46B 0.9800 .

loop_
_geom_torsion_atom_site_label_1
_geom_torsion_atom_site_label_2
_geom_torsion_atom_site_label_3
_geom_torsion_atom_site_label_4
_geom_torsion
_geom_torsion_site_symmetry_1
Pt1 Pt2 C23 C22 -97.5(8) 1_455
Pt1 Pt2 C23 C24 89.0(7) 1_455
Pt1 N1 C1 C2 179.9(8) .
Pt1 N1 C5 C4 -177.5(8) .
Pt1 N1 C5 C6 2.3(10) .
Pt1 N2 C12 C10 -1.4(10) .
Pt1 N2 C12 C13 -178.5(7) .
Pt1 N2 C16 C15 176.7(8) .
Pt2 N5 C26 C22 -0.5(11) .
Pt2 N5 C26 C27 -178.4(8) .
Pt2 N5 C30 C29 179.8(8) .
Pt2 N6 C31 C24 -1.2(10) .
Pt2 N6 C31 C32 178.8(8) .
Pt2 N6 C35 C34 179.2(8) .
Pt2 C23 C24 C25 174.6(7) .
Pt2 C23 C24 C31 -3.1(11) .
N1 C1 C2 C3 -2.1(17) .
N1 C5 C6 C7 175.6(9) .
N1 C5 C6 C11 -3.9(12) .
N2 C12 C13 C14 -0.1(15) .
N3 C8 C9 C10 -172.9(9) .
N4 C20 C21 C22 174.3(9) .
N4 C20 C25 C24 -173.9(10) .
N5 Pt2 C23 C22 -3.2(7) .
N5 Pt2 C23 C24 -176.7(8) .
N5 C26 C27 C28 -1.7(18) .
N6 Pt2 C23 C22 175.5(8) .
N6 Pt2 C23 C24 2.0(7) .
N6 C31 C32 C33 2.3(15) .
C1 N1 C5 C4 0.3(15) .
C1 N1 C5 C6 -179.8(9) .
C1 C2 C3 C4 -0.7(19) .
C2 C3 C4 C5 3.2(19) .
C3 C4 C5 N1 -3.0(17) .
C3 C4 C5 C6 177.2(11) .
C4 C5 C6 C7 -4.6(17) .
C4 C5 C6 C11 175.9(10) .
C5 N1 C1 C2 2.3(15) .
C5 C6 C7 C8 -177.5(10) .
C5 C6 C11 Pt1 3.9(12) .
C5 C6 C11 C10 179.2(9) .
C6 C7 C8 N3 172.3(9) .
C6 C7 C8 C9 -3.0(16) .
C7 C6 C11 Pt1 -175.6(7) .
C7 C6 C11 C10 -0.3(15) .
C7 C8 C9 C10 2.4(16) .
C8 N3 C18 O1 141.0(9) .
C8 N3 C18 N4 -38.2(12) .
C8 C9 C10 C11 -0.7(15) .
C8 C9 C10 C12 176.1(10) .
C9 C10 C11 Pt1 175.0(7) .
C9 C10 C11 C6 -0.3(15) .
C9 C10 C12 N2 -174.6(10) .
C9 C10 C12 C13 2.2(18) .
C10 C12 C13 C14 -176.8(9) .
C11 C6 C7 C8 1.9(15) .
C11 C10 C12 N2 2.3(12) .
C11 C10 C12 C13 179.2(10) .
C12 N2 C16 C15 -1.3(15) .
C12 C10 C11 Pt1 -2.3(12) .
C12 C10 C11 C6 -177.6(9) .
C12 C13 C14 C15 2.0(16) .
C13 C14 C15 C16 -3.4(16) .
C14 C15 C16 N2 3.1(16) .
C16 N2 C12 C10 176.9(9) .
C16 N2 C12 C13 -0.2(14) .
C17 N3 C8 C7 88.9(13) .
C17 N3 C8 C9 -95.7(12) .
C17 N3 C18 O1 -1.9(14) .
C17 N3 C18 N4 178.8(9) .
C18 N3 C8 C7 -54.6(12) .
C18 N3 C8 C9 120.9(10) .
C18 N4 C20 C21 -53.5(14) .
C18 N4 C20 C25 122.4(12) .
C19 N4 C18 O1 -9.2(14) .
C19 N4 C18 N3 170.1(9) .
C19 N4 C20 C21 101.7(13) .
C19 N4 C20 C25 -82.4(13) .
C20 N4 C18 O1 145.7(10) .
C20 N4 C18 N3 -35.1(12) .
C20 C21 C22 C23 1.1(15) .
C20 C21 C22 C26 -176.7(11) .
C21 C20 C25 C24 1.7(17) .
C21 C22 C23 Pt2 -174.4(8) .
C21 C22 C23 C24 -1.0(15) .
C21 C22 C26 N5 176.0(10) .
C21 C22 C26 C27 -6.3(18) .
C22 C23 C24 C25 1.3(14) .
C22 C23 C24 C31 -176.4(9) .
C22 C26 C27 C28 -179.3(11) .
C23 C22 C26 N5 -1.9(13) .
C23 C22 C26 C27 175.8(11) .
C23 C24 C25 C20 -1.5(15) .
C23 C24 C31 N6 2.6(12) .
C23 C24 C31 C32 -177.3(10) .
C24 C31 C32 C33 -177.8(9) .
C25 C20 C21 C22 -1.5(17) .
C25 C24 C31 N6 -174.8(10) .
C25 C24 C31 C32 5.3(18) .
C26 N5 C30 C29 2.8(15) .
C26 C22 C23 Pt2 3.8(12) .
C26 C22 C23 C24 177.1(9) .
C26 C27 C28 C29 2.7(19) .
C27 C28 C29 C30 -1.0(18) .
C28 C29 C30 N5 -1.8(16) .
C30 N5 C26 C22 176.8(9) .
C30 N5 C26 C27 -1.0(15) .
C31 N6 C35 C34 -1.1(14) .
C31 C24 C25 C20 175.7(10) .
C31 C32 C33 C34 -1.6(16) .
C32 C33 C34 C35 -0.5(16) .
C33 C34 C35 N6 1.8(16) .
C35 N6 C31 C24 179.1(8) .
C35 N6 C31 C32 -1.0(14) .
Cl3 C36 C37 C38 172(2) .
Cl3 C36 C41 C40 -175(3) .
C36 C37 C38 C39 10(5) .
C37 C36 C41 C40 12(7) .
C37 C38 C39 C40 -4(4) .
C38 C39 C40 C41 0(4) .
C39 C40 C41 C36 -4(6) .
C41 C36 C37 C38 -14(6) .
C42 C43 C44 C45 -18(11) .
C43 C44 C45 C46 22(6) .
C44 C45 C46 C47 3(5) .
C45 C46 C47 Cl4 -176(2) .
C45 C46 C47 C42 -45(6) .
C47 C42 C43 C44 -7(10) .
